data_7042684
loop_
_publ_author_name
'Costa, Rub\'en D.'
'Viciano-Chumillas, Marta'
'Cano, Joan'
'wEBER, Michael D'
'Armentano, Donatella'

_publ_section_title
;
 \s-Hammett Parameter: a Strategy to Enhance Both Photo- and
 Electro-luminescence Features of Heteroleptic Copper(I) Complexes
;
_journal_name_full 'Dalton Trans.'
_journal_paper_doi 10.1039/C7DT00810D
_journal_year 2017
_chemical_formula_sum 'C51 H44 B Cu F4 N2 O P2'
_chemical_formula_weight 913.17
_chemical_name_systematic
;
 ?
;
_space_group_crystal_system triclinic
_space_group_IT_number 2
_space_group_name_Hall '-P 1'
_space_group_name_H-M_alt 'P -1'
_symmetry_space_group_name_Hall '-P 1'
_symmetry_space_group_name_H-M 'P -1'
_atom_sites_solution_hydrogens geom
_audit_creation_method SHELXL-2013
_audit_update_record
;
2016-12-12 deposited with the CCDC.
2017-04-11 downloaded from the CCDC.
;
_cell_angle_alpha 80.990(6)
_cell_angle_beta 72.435(6)
_cell_angle_gamma 71.587(6)
_cell_formula_units_Z 2
_cell_length_a 11.5671(15)
_cell_length_b 12.8076(16)
_cell_length_c 16.809(2)
_cell_measurement_reflns_used 9875
_cell_measurement_temperature 296(2)
_cell_measurement_theta_max 25.15
_cell_measurement_theta_min 2.15
_cell_volume 2247.4(5)
_computing_cell_refinement 'Bruker SAINT'
_computing_data_collection 'Bruker APEX2'
_computing_data_reduction 'Bruker SAINT'
_computing_molecular_graphics CrystalMaker
_computing_publication_material 'Bruker SHELXTL'
_computing_structure_refinement 'SHELXL-2013 (Sheldrick, 2013)'
_computing_structure_solution 'SHELXS-2013 (Sheldrick, 2008)'
_diffrn_ambient_temperature 296(2)
_diffrn_measured_fraction_theta_full 0.999
_diffrn_measured_fraction_theta_max 0.994
_diffrn_measurement_device_type 'Bruker APEX-II CCD'
_diffrn_measurement_method '\w scans'
_diffrn_radiation_source 'fine-focus sealed tube'
_diffrn_radiation_type MoK\a
_diffrn_radiation_wavelength 0.71073
_diffrn_reflns_av_R_equivalents 0.0383
_diffrn_reflns_av_unetI/netI 0.0217
_diffrn_reflns_Laue_measured_fraction_full 0.999
_diffrn_reflns_Laue_measured_fraction_max 0.994
_diffrn_reflns_limit_h_max 15
_diffrn_reflns_limit_h_min -15
_diffrn_reflns_limit_k_max 17
_diffrn_reflns_limit_k_min -17
_diffrn_reflns_limit_l_max 22
_diffrn_reflns_limit_l_min -22
_diffrn_reflns_number 118835
_diffrn_reflns_point_group_measured_fraction_full 0.999
_diffrn_reflns_point_group_measured_fraction_max 0.994
_diffrn_reflns_theta_full 25.242
_diffrn_reflns_theta_max 29.038
_diffrn_reflns_theta_min 1.274
_exptl_absorpt_coefficient_mu 0.614
_exptl_absorpt_correction_T_max 0.932
_exptl_absorpt_correction_T_min 0.892
_exptl_absorpt_correction_type multi-scan
_exptl_absorpt_process_details sadabs
_exptl_crystal_colour colourless
_exptl_crystal_density_diffrn 1.349
_exptl_crystal_description prism
_exptl_crystal_F_000 944
_exptl_crystal_recrystallization_method
'Re-crystallisation from solvent: slow diffusion of diethyl ether into a solution of the complexes in dichloromethane under aerobic conditions'
_exptl_crystal_size_max 0.34
_exptl_crystal_size_mid 0.30
_exptl_crystal_size_min 0.24
_refine_diff_density_max 0.823
_refine_diff_density_min -0.464
_refine_diff_density_rms 0.155
_refine_ls_extinction_coef 0.016(2)
_refine_ls_extinction_expression Fc^*^=kFc[1+0.001xFc^2^\l^3^/sin(2\q)]^-1/4^
_refine_ls_extinction_method SHELXL
_refine_ls_goodness_of_fit_ref 0.959
_refine_ls_hydrogen_treatment constr
_refine_ls_matrix_type full
_refine_ls_number_parameters 560
_refine_ls_number_reflns 11920
_refine_ls_number_restraints 0
_refine_ls_restrained_S_all 0.959
_refine_ls_R_factor_all 0.0595
_refine_ls_R_factor_gt 0.0450
_refine_ls_shift/su_max 0.001
_refine_ls_shift/su_mean 0.000
_refine_ls_structure_factor_coef Fsqd
_refine_ls_weighting_details 'w=1/[\s^2^(Fo^2^)+(0.1473P)^2^] where P=(Fo^2^+2Fc^2^)/3'
_refine_ls_weighting_scheme calc
_refine_ls_wR_factor_gt 0.1523
_refine_ls_wR_factor_ref 0.1742
_reflns_Friedel_coverage 0.000
_reflns_number_gt 9678
_reflns_number_total 11920
_reflns_threshold_expression 'I > 2\s(I)'
_cod_data_source_file c7dt00810d2.cif
_cod_data_source_block mvc71_0m
_cod_database_code 7042684
_shelx_space_group_comment
;
The symmetry employed for this shelxl refinement is uniquely defined
by the following loop, which should always be used as a source of
symmetry information in preference to the above space-group names.
They are only intended as comments.
;
_shelxl_version_number 2013-4

loop_
_space_group_symop_operation_xyz
'x, y, z'
'-x, -y, -z'

loop_
_atom_site_label
_atom_site_type_symbol
_atom_site_fract_x
_atom_site_fract_y
_atom_site_fract_z
_atom_site_U_iso_or_equiv
_atom_site_adp_type
_atom_site_occupancy
_atom_site_site_symmetry_order
_atom_site_calc_flag
_atom_site_refinement_flags_posn
_atom_site_refinement_flags_adp
Cu1 Cu 0.81735(2) 0.77695(2) 0.81032(2) 0.03534(10) Uani 1 1 d . .
N1 N 0.93956(14) 0.78286(14) 0.87651(10) 0.0370(3) Uani 1 1 d . .
N2 N 0.68768(15) 0.84138(14) 0.91931(10) 0.0385(3) Uani 1 1 d . .
P1 P 0.79939(5) 0.60269(4) 0.82058(3) 0.03642(13) Uani 1 1 d . .
P2 P 0.87257(4) 0.86280(4) 0.68381(3) 0.03141(12) Uani 1 1 d . .
C1 C 0.94383(17) 0.49738(15) 0.77383(12) 0.0375(4) Uani 1 1 d . .
C2 C 0.9849(2) 0.39246(17) 0.81231(14) 0.0453(5) Uani 1 1 d . .
H2A H 0.9346 0.3711 0.8629 0.054 Uiso 1 1 calc R U
C3 C 1.1010(2) 0.31982(17) 0.77510(15) 0.0497(5) Uani 1 1 d . .
H3A H 1.1268 0.2499 0.8007 0.060 Uiso 1 1 calc R U
C4 C 1.1784(2) 0.35061(16) 0.70027(15) 0.0451(5) Uani 1 1 d . .
H4A H 1.2562 0.3016 0.6768 0.054 Uiso 1 1 calc R U
C5 C 1.14042(17) 0.45489(16) 0.65973(13) 0.0376(4) Uani 1 1 d . .
C6 C 1.02255(16) 0.52475(15) 0.69746(12) 0.0344(4) Uani 1 1 d . .
C7 C 1.21633(17) 0.49794(16) 0.57741(13) 0.0391(4) Uani 1 1 d . .
C8 C 1.19662(16) 0.61931(15) 0.58714(12) 0.0351(4) Uani 1 1 d . .
C9 C 1.28837(17) 0.67611(18) 0.55857(13) 0.0421(4) Uani 1 1 d . .
H9A H 1.3717 0.6379 0.5339 0.050 Uiso 1 1 calc R U
C10 C 1.25741(19) 0.78744(18) 0.56638(14) 0.0462(5) Uani 1 1 d . .
H10A H 1.3205 0.8230 0.5483 0.055 Uiso 1 1 calc R U
C11 C 1.13283(18) 0.84802(16) 0.60105(12) 0.0398(4) Uani 1 1 d . .
H11A H 1.1130 0.9238 0.6041 0.048 Uiso 1 1 calc R U
C12 C 1.03791(16) 0.79494(14) 0.63117(11) 0.0323(3) Uani 1 1 d . .
C13 C 1.07415(15) 0.68126(15) 0.62489(11) 0.0314(3) Uani 1 1 d . .
C14 C 1.1629(2) 0.4898(2) 0.50556(15) 0.0541(6) Uani 1 1 d . .
H14A H 1.0750 0.5307 0.5175 0.081 Uiso 1 1 calc R U
H14B H 1.1718 0.4139 0.5003 0.081 Uiso 1 1 calc R U
H14C H 1.2086 0.5198 0.4542 0.081 Uiso 1 1 calc R U
C15 C 1.35738(19) 0.4311(2) 0.55607(17) 0.0556(6) Uani 1 1 d . .
H15A H 1.3929 0.4351 0.5999 0.083 Uiso 1 1 calc R U
H15B H 1.4020 0.4612 0.5043 0.083 Uiso 1 1 calc R U
H15C H 1.3650 0.3555 0.5507 0.083 Uiso 1 1 calc R U
C16 C 0.7626(2) 0.5514(2) 0.93102(14) 0.0536(6) Uani 1 1 d . .
C17 C 0.6631(4) 0.5111(6) 0.9696(3) 0.177(3) Uani 1 1 d . .
H17A H 0.6120 0.5025 0.9391 0.213 Uiso 1 1 calc R U
C18 C 0.6375(5) 0.4819(9) 1.0568(3) 0.244(5) Uani 1 1 d . .
H18A H 0.5719 0.4507 1.0832 0.293 Uiso 1 1 calc R U
C19 C 0.7098(4) 0.4997(6) 1.1024(2) 0.146(3) Uani 1 1 d . .
H19A H 0.6882 0.4869 1.1603 0.176 Uiso 1 1 calc R U
C20 C 0.8092(4) 0.5347(3) 1.06429(19) 0.0905(12) Uani 1 1 d . .
H20A H 0.8613 0.5421 1.0945 0.109 Uiso 1 1 calc R U
C21 C 0.8362(3) 0.5607(2) 0.97802(16) 0.0703(8) Uani 1 1 d . .
H21A H 0.9069 0.5852 0.9517 0.084 Uiso 1 1 calc R U
C22 C 0.68153(18) 0.58174(16) 0.77798(13) 0.0399(4) Uani 1 1 d . .
C23 C 0.5855(2) 0.67312(19) 0.76174(16) 0.0522(5) Uani 1 1 d . .
H23A H 0.5809 0.7424 0.7750 0.063 Uiso 1 1 calc R U
C24 C 0.4965(3) 0.6624(2) 0.72612(18) 0.0627(6) Uani 1 1 d . .
H24A H 0.4323 0.7240 0.7163 0.075 Uiso 1 1 calc R U
C25 C 0.5032(3) 0.5614(3) 0.70556(17) 0.0617(6) Uani 1 1 d . .
H25A H 0.4451 0.5545 0.6801 0.074 Uiso 1 1 calc R U
C26 C 0.5959(3) 0.4697(2) 0.72246(19) 0.0676(7) Uani 1 1 d . .
H26A H 0.5988 0.4007 0.7096 0.081 Uiso 1 1 calc R U
C27 C 0.6849(2) 0.4792(2) 0.75844(17) 0.0577(6) Uani 1 1 d . .
H27A H 0.7472 0.4167 0.7695 0.069 Uiso 1 1 calc R U
C28 C 0.87440(18) 1.00534(15) 0.68072(12) 0.0369(4) Uani 1 1 d . .
C29 C 0.9312(2) 1.03117(18) 0.73432(15) 0.0519(5) Uani 1 1 d . .
H29A H 0.9630 0.9770 0.7722 0.062 Uiso 1 1 calc R U
C30 C 0.9407(3) 1.1372(2) 0.73160(16) 0.0588(6) Uani 1 1 d . .
H30A H 0.9801 1.1531 0.7670 0.071 Uiso 1 1 calc R U
C31 C 0.8924(3) 1.21841(18) 0.67712(15) 0.0559(6) Uani 1 1 d . .
H31A H 0.8995 1.2892 0.6751 0.067 Uiso 1 1 calc R U
C32 C 0.8336(3) 1.19465(19) 0.62560(16) 0.0556(6) Uani 1 1 d . .
H32A H 0.7997 1.2501 0.5892 0.067 Uiso 1 1 calc R U
C33 C 0.8239(2) 1.08903(17) 0.62687(13) 0.0453(5) Uani 1 1 d . .
H33A H 0.7835 1.0743 0.5916 0.054 Uiso 1 1 calc R U
C34 C 0.78830(17) 0.86695(14) 0.60677(11) 0.0341(4) Uani 1 1 d . .
C35 C 0.65711(19) 0.89272(19) 0.63327(14) 0.0462(5) Uani 1 1 d . .
H35A H 0.6151 0.9064 0.6889 0.055 Uiso 1 1 calc R U
C36 C 0.5886(2) 0.8981(2) 0.57689(17) 0.0603(6) Uani 1 1 d . .
H36A H 0.5008 0.9154 0.5949 0.072 Uiso 1 1 calc R U
C37 C 0.6503(2) 0.8778(2) 0.49409(16) 0.0580(6) Uani 1 1 d . .
H37A H 0.6043 0.8800 0.4567 0.070 Uiso 1 1 calc R U
C38 C 0.7794(2) 0.8545(2) 0.46712(15) 0.0587(6) Uani 1 1 d . .
H38A H 0.8206 0.8428 0.4111 0.070 Uiso 1 1 calc R U
C39 C 0.8489(2) 0.8482(2) 0.52304(13) 0.0477(5) Uani 1 1 d . .
H39A H 0.9366 0.8313 0.5044 0.057 Uiso 1 1 calc R U
C40 C 1.06602(19) 0.7644(2) 0.84863(14) 0.0495(5) Uani 1 1 d . .
H40A H 1.1073 0.7363 0.7964 0.059 Uiso 1 1 calc R U
C41 C 1.1363(2) 0.7848(2) 0.89336(15) 0.0575(6) Uani 1 1 d . .
H41A H 1.2233 0.7715 0.8712 0.069 Uiso 1 1 calc R U
C42 C 1.0782(2) 0.8254(2) 0.97197(15) 0.0544(6) Uani 1 1 d . .
C43 C 0.9475(2) 0.84441(19) 1.00188(13) 0.0460(5) Uani 1 1 d . .
H43A H 0.9048 0.8720 1.0541 0.055 Uiso 1 1 calc R U
C44 C 0.88132(17) 0.82177(16) 0.95292(11) 0.0352(4) Uani 1 1 d . .
C45 C 0.74174(17) 0.84002(15) 0.98084(12) 0.0360(4) Uani 1 1 d . .
C46 C 0.6719(2) 0.84999(19) 1.06405(12) 0.0450(5) Uani 1 1 d . .
H46A H 0.7119 0.8495 1.1046 0.054 Uiso 1 1 calc R U
C47 C 0.5440(2) 0.8606(2) 1.08713(15) 0.0534(5) Uani 1 1 d . .
C48 C 0.4892(2) 0.8638(2) 1.02338(16) 0.0587(6) Uani 1 1 d . .
H48A H 0.4030 0.8720 1.0359 0.070 Uiso 1 1 calc R U
C49 C 0.56170(19) 0.8550(2) 0.94214(15) 0.0510(5) Uani 1 1 d . .
H49A H 0.5222 0.8586 0.9007 0.061 Uiso 1 1 calc R U
C50 C 1.1529(3) 0.8509(3) 1.0219(2) 0.0816(10) Uani 1 1 d . .
H50A H 1.0971 0.8784 1.0741 0.122 Uiso 1 1 calc R U
H50B H 1.1930 0.9056 0.9911 0.122 Uiso 1 1 calc R U
H50C H 1.2162 0.7850 1.0325 0.122 Uiso 1 1 calc R U
C51 C 0.4677(3) 0.8675(3) 1.17725(17) 0.0786(9) Uani 1 1 d . .
H51A H 0.3810 0.8748 1.1810 0.118 Uiso 1 1 calc R U
H51B H 0.4723 0.9305 1.1992 0.118 Uiso 1 1 calc R U
H51C H 0.5009 0.8018 1.2090 0.118 Uiso 1 1 calc R U
O1 O 0.98050(11) 0.62774(10) 0.65892(8) 0.0337(3) Uani 1 1 d . .
B1 B 0.7084(3) 0.0080(2) 0.23216(17) 0.0502(6) Uani 1 1 d . .
F1 F 0.82134(16) -0.03252(15) 0.17417(11) 0.0790(5) Uani 1 1 d . .
F3 F 0.72299(19) 0.06989(17) 0.28569(12) 0.0883(6) Uani 1 1 d . .
F2 F 0.62179(18) 0.07331(16) 0.19166(13) 0.0894(6) Uani 1 1 d . .
F4 F 0.6672(2) -0.08031(17) 0.27605(14) 0.0917(6) Uani 1 1 d . .

loop_
_atom_site_aniso_label
_atom_site_aniso_U_11
_atom_site_aniso_U_22
_atom_site_aniso_U_33
_atom_site_aniso_U_23
_atom_site_aniso_U_13
_atom_site_aniso_U_12
Cu1 0.03346(15) 0.04112(15) 0.02975(14) -0.00509(9) -0.00704(10) -0.00843(10)
N1 0.0297(7) 0.0453(8) 0.0343(7) -0.0018(6) -0.0077(6) -0.0097(6)
N2 0.0321(7) 0.0451(9) 0.0371(8) -0.0087(7) -0.0106(6) -0.0055(6)
P1 0.0328(2) 0.0373(2) 0.0344(2) -0.00101(19) -0.00442(18) -0.00867(19)
P2 0.0319(2) 0.0308(2) 0.0291(2) -0.00385(16) -0.00787(17) -0.00499(17)
C1 0.0323(8) 0.0345(9) 0.0434(10) -0.0007(7) -0.0080(7) -0.0094(7)
C2 0.0453(11) 0.0370(10) 0.0504(11) 0.0020(8) -0.0123(9) -0.0101(8)
C3 0.0533(12) 0.0318(9) 0.0619(13) 0.0019(9) -0.0224(11) -0.0053(9)
C4 0.0397(10) 0.0321(9) 0.0611(13) -0.0068(8) -0.0180(9) -0.0011(7)
C5 0.0284(8) 0.0353(9) 0.0482(10) -0.0088(8) -0.0097(7) -0.0055(7)
C6 0.0292(8) 0.0318(8) 0.0411(9) -0.0038(7) -0.0100(7) -0.0062(6)
C7 0.0276(8) 0.0390(9) 0.0474(10) -0.0139(8) -0.0054(7) -0.0044(7)
C8 0.0275(8) 0.0389(9) 0.0377(9) -0.0074(7) -0.0079(7) -0.0064(7)
C9 0.0248(8) 0.0527(11) 0.0470(11) -0.0063(9) -0.0066(7) -0.0103(8)
C10 0.0346(9) 0.0515(11) 0.0545(12) -0.0026(9) -0.0076(9) -0.0195(8)
C11 0.0396(9) 0.0386(9) 0.0421(10) -0.0040(8) -0.0089(8) -0.0137(8)
C12 0.0302(8) 0.0355(8) 0.0298(8) -0.0022(6) -0.0081(6) -0.0076(6)
C13 0.0260(7) 0.0370(8) 0.0313(8) -0.0033(6) -0.0068(6) -0.0092(6)
C14 0.0497(12) 0.0635(14) 0.0530(13) -0.0214(11) -0.0097(10) -0.0170(11)
C15 0.0294(9) 0.0513(12) 0.0754(16) -0.0214(11) -0.0010(10) -0.0012(9)
C16 0.0452(11) 0.0602(13) 0.0405(11) 0.0047(10) -0.0018(9) -0.0076(10)
C17 0.071(2) 0.374(9) 0.085(3) 0.108(4) -0.032(2) -0.111(4)
C18 0.079(3) 0.519(15) 0.099(3) 0.139(6) -0.019(3) -0.116(6)
C19 0.083(3) 0.243(7) 0.052(2) 0.038(3) -0.0027(19) -0.001(3)
C20 0.145(4) 0.0696(19) 0.0495(15) 0.0020(13) -0.0353(19) -0.015(2)
C21 0.113(2) 0.0562(14) 0.0452(13) 0.0076(11) -0.0261(14) -0.0289(15)
C22 0.0333(9) 0.0405(9) 0.0422(10) -0.0024(8) -0.0042(7) -0.0114(7)
C23 0.0530(12) 0.0428(11) 0.0633(14) -0.0008(10) -0.0224(11) -0.0120(9)
C24 0.0568(14) 0.0673(16) 0.0676(16) 0.0072(13) -0.0294(12) -0.0162(12)
C25 0.0550(14) 0.0851(19) 0.0543(14) -0.0110(13) -0.0144(11) -0.0300(13)
C26 0.0570(14) 0.0675(16) 0.084(2) -0.0321(15) -0.0099(13) -0.0218(13)
C27 0.0471(12) 0.0482(12) 0.0754(17) -0.0197(11) -0.0088(11) -0.0102(10)
C28 0.0401(9) 0.0325(8) 0.0330(9) -0.0066(7) -0.0062(7) -0.0048(7)
C29 0.0690(15) 0.0413(10) 0.0516(12) -0.0028(9) -0.0279(11) -0.0130(10)
C30 0.0761(17) 0.0484(12) 0.0600(14) -0.0153(11) -0.0219(12) -0.0200(12)
C31 0.0694(15) 0.0370(10) 0.0563(13) -0.0121(9) -0.0055(11) -0.0150(10)
C32 0.0714(15) 0.0377(10) 0.0536(13) 0.0006(9) -0.0171(11) -0.0112(10)
C33 0.0520(12) 0.0359(9) 0.0445(10) -0.0027(8) -0.0155(9) -0.0054(8)
C34 0.0332(8) 0.0332(8) 0.0336(8) -0.0044(7) -0.0098(7) -0.0047(7)
C35 0.0355(10) 0.0548(12) 0.0411(10) -0.0020(9) -0.0076(8) -0.0063(9)
C36 0.0398(11) 0.0743(16) 0.0674(16) 0.0021(13) -0.0243(11) -0.0111(11)
C37 0.0617(14) 0.0630(14) 0.0599(14) -0.0040(11) -0.0365(12) -0.0131(12)
C38 0.0612(14) 0.0751(16) 0.0407(11) -0.0150(11) -0.0177(10) -0.0116(12)
C39 0.0406(10) 0.0623(13) 0.0362(10) -0.0123(9) -0.0082(8) -0.0071(9)
C40 0.0318(9) 0.0699(14) 0.0411(10) -0.0028(10) -0.0060(8) -0.0108(9)
C41 0.0351(10) 0.0866(18) 0.0510(12) 0.0042(12) -0.0113(9) -0.0222(11)
C42 0.0505(12) 0.0727(15) 0.0537(12) 0.0077(11) -0.0263(10) -0.0307(11)
C43 0.0457(11) 0.0576(12) 0.0400(10) -0.0019(9) -0.0170(9) -0.0174(9)
C44 0.0342(8) 0.0382(9) 0.0328(8) 0.0000(7) -0.0106(7) -0.0095(7)
C45 0.0341(9) 0.0389(9) 0.0349(9) -0.0046(7) -0.0087(7) -0.0096(7)
C46 0.0419(10) 0.0575(12) 0.0336(9) -0.0082(8) -0.0071(8) -0.0120(9)
C47 0.0429(11) 0.0676(15) 0.0455(12) -0.0154(10) 0.0011(9) -0.0170(10)
C48 0.0327(10) 0.0826(18) 0.0580(14) -0.0243(13) -0.0017(9) -0.0132(11)
C49 0.0326(9) 0.0679(14) 0.0523(12) -0.0193(11) -0.0122(9) -0.0059(9)
C50 0.0692(18) 0.125(3) 0.0760(19) 0.0007(18) -0.0385(16) -0.0486(19)
C51 0.0613(16) 0.120(3) 0.0486(14) -0.0218(16) 0.0077(12) -0.0310(17)
O1 0.0235(5) 0.0326(6) 0.0409(7) -0.0022(5) -0.0055(5) -0.0054(5)
B1 0.0495(13) 0.0487(13) 0.0505(13) -0.0117(11) -0.0176(11) -0.0035(10)
F1 0.0688(10) 0.0841(12) 0.0665(10) -0.0228(9) -0.0055(8) -0.0016(9)
F3 0.0944(13) 0.1002(14) 0.0836(12) -0.0447(11) -0.0300(11) -0.0219(11)
F2 0.0820(12) 0.0796(12) 0.1101(15) -0.0031(10) -0.0598(11) 0.0029(9)
F4 0.1019(15) 0.0745(11) 0.0948(14) 0.0056(10) -0.0203(11) -0.0313(11)

loop_
_atom_type_symbol
_atom_type_description
_atom_type_scat_dispersion_real
_atom_type_scat_dispersion_imag
_atom_type_scat_source
C C 0.0033 0.0016 'International Tables Vol C Tables 4.2.6.8 and 6.1.1.4'
H H 0.0000 0.0000 'International Tables Vol C Tables 4.2.6.8 and 6.1.1.4'
B B 0.0013 0.0007 'International Tables Vol C Tables 4.2.6.8 and 6.1.1.4'
N N 0.0061 0.0033 'International Tables Vol C Tables 4.2.6.8 and 6.1.1.4'
O O 0.0106 0.0060 'International Tables Vol C Tables 4.2.6.8 and 6.1.1.4'
F F 0.0171 0.0103 'International Tables Vol C Tables 4.2.6.8 and 6.1.1.4'
Cu Cu 0.3201 1.2651 'International Tables Vol C Tables 4.2.6.8 and 6.1.1.4'
P P 0.1023 0.0942 'International Tables Vol C Tables 4.2.6.8 and 6.1.1.4'

loop_
_geom_angle_atom_site_label_1
_geom_angle_atom_site_label_2
_geom_angle_atom_site_label_3
_geom_angle
N1 Cu1 N2 79.88(6)
N1 Cu1 P2 107.54(5)
N2 Cu1 P2 129.17(5)
N1 Cu1 P1 110.52(5)
N2 Cu1 P1 102.45(5)
P2 Cu1 P1 119.71(2)
C40 N1 C44 117.76(17)
C40 N1 Cu1 127.59(14)
C44 N1 Cu1 114.20(12)
C49 N2 C45 116.95(17)
C49 N2 Cu1 127.03(14)
C45 N2 Cu1 113.41(12)
C22 P1 C1 103.31(9)
C22 P1 C16 106.14(11)
C1 P1 C16 102.43(10)
C22 P1 Cu1 118.03(7)
C1 P1 Cu1 115.75(6)
C16 P1 Cu1 109.68(9)
C28 P2 C34 103.56(8)
C28 P2 C12 101.81(9)
C34 P2 C12 103.51(8)
C28 P2 Cu1 117.13(6)
C34 P2 Cu1 119.16(6)
C12 P2 Cu1 109.54(6)
C6 C1 C2 117.49(17)
C6 C1 P1 118.48(14)
C2 C1 P1 123.91(15)
C3 C2 C1 120.2(2)
C4 C3 C2 120.83(19)
C3 C4 C5 120.59(18)
C6 C5 C4 117.26(19)
C6 C5 C7 117.21(17)
C4 C5 C7 125.53(17)
O1 C6 C5 119.18(17)
O1 C6 C1 117.27(15)
C5 C6 C1 123.55(17)
C5 C7 C8 105.91(15)
C5 C7 C14 109.64(17)
C8 C7 C14 108.79(17)
C5 C7 C15 112.00(18)
C8 C7 C15 112.53(17)
C14 C7 C15 107.91(18)
C13 C8 C9 116.47(17)
C13 C8 C7 117.09(16)
C9 C8 C7 126.38(16)
C10 C9 C8 121.07(17)
C9 C10 C11 121.04(18)
C10 C11 C12 120.05(18)
C13 C12 C11 117.06(16)
C13 C12 P2 118.23(13)
C11 C12 P2 124.59(14)
C12 C13 O1 116.89(14)
C12 C13 C8 124.19(16)
O1 C13 C8 118.92(16)
C17 C16 C21 118.1(3)
C17 C16 P1 124.1(3)
C21 C16 P1 117.6(2)
C16 C17 C18 119.5(5)
C19 C18 C17 120.0(5)
C20 C19 C18 120.2(4)
C19 C20 C21 119.5(4)
C16 C21 C20 122.5(3)
C27 C22 C23 118.1(2)
C27 C22 P1 123.13(17)
C23 C22 P1 118.69(16)
C24 C23 C22 121.0(2)
C25 C24 C23 120.0(2)
C24 C25 C26 120.0(2)
C25 C26 C27 120.6(3)
C26 C27 C22 120.3(2)
C33 C28 C29 118.30(19)
C33 C28 P2 123.47(16)
C29 C28 P2 118.23(15)
C30 C29 C28 120.5(2)
C31 C30 C29 120.5(2)
C32 C31 C30 119.5(2)
C31 C32 C33 121.0(2)
C32 C33 C28 120.2(2)
C35 C34 C39 118.86(18)
C35 C34 P2 117.99(14)
C39 C34 P2 123.13(15)
C36 C35 C34 120.2(2)
C37 C36 C35 120.2(2)
C38 C37 C36 119.9(2)
C37 C38 C39 120.3(2)
C38 C39 C34 120.4(2)
N1 C40 C41 123.1(2)
C40 C41 C42 120.1(2)
C41 C42 C43 117.5(2)
C41 C42 C50 121.2(2)
C43 C42 C50 121.3(2)
C44 C43 C42 119.5(2)
N1 C44 C43 122.02(18)
N1 C44 C45 115.53(16)
C43 C44 C45 122.45(18)
N2 C45 C46 121.93(18)
N2 C45 C44 114.94(16)
C46 C45 C44 123.08(17)
C47 C46 C45 120.7(2)
C46 C47 C48 116.8(2)
C46 C47 C51 121.5(2)
C48 C47 C51 121.7(2)
C49 C48 C47 120.3(2)
N2 C49 C48 123.2(2)
C6 O1 C13 113.80(13)
F3 B1 F2 108.7(2)
F3 B1 F1 110.5(2)
F2 B1 F1 109.1(2)
F3 B1 F4 110.2(2)
F2 B1 F4 110.0(2)
F1 B1 F4 108.4(2)

loop_
_geom_bond_atom_site_label_1
_geom_bond_atom_site_label_2
_geom_bond_distance
Cu1 N1 2.0700(16)
Cu1 N2 2.0784(16)
Cu1 P2 2.2429(6)
Cu1 P1 2.2814(6)
N1 C40 1.348(2)
N1 C44 1.348(2)
N2 C49 1.351(3)
N2 C45 1.356(2)
P1 C22 1.823(2)
P1 C1 1.8287(19)
P1 C16 1.837(2)
P2 C28 1.825(2)
P2 C34 1.8270(18)
P2 C12 1.8345(18)
C1 C6 1.398(3)
C1 C2 1.400(3)
C2 C3 1.395(3)
C3 C4 1.388(3)
C4 C5 1.402(3)
C5 C6 1.395(2)
C5 C7 1.524(3)
C6 O1 1.383(2)
C7 C8 1.526(3)
C7 C14 1.543(3)
C7 C15 1.544(3)
C8 C13 1.394(2)
C8 C9 1.399(3)
C9 C10 1.374(3)
C10 C11 1.395(3)
C11 C12 1.397(3)
C12 C13 1.394(2)
C13 O1 1.394(2)
C16 C17 1.354(4)
C16 C21 1.364(4)
C17 C18 1.419(6)
C18 C19 1.379(9)
C19 C20 1.313(6)
C20 C21 1.397(4)
C22 C27 1.389(3)
C22 C23 1.393(3)
C23 C24 1.387(3)
C24 C25 1.363(4)
C25 C26 1.377(4)
C26 C27 1.386(4)
C28 C33 1.389(3)
C28 C29 1.393(3)
C29 C30 1.389(3)
C30 C31 1.370(4)
C31 C32 1.369(4)
C32 C33 1.389(3)
C34 C35 1.390(3)
C34 C39 1.391(3)
C35 C36 1.389(3)
C36 C37 1.382(4)
C37 C38 1.369(4)
C38 C39 1.389(3)
C40 C41 1.364(3)
C41 C42 1.388(4)
C42 C43 1.395(3)
C42 C50 1.503(3)
C43 C44 1.394(3)
C44 C45 1.490(3)
C45 C46 1.391(3)
C46 C47 1.379(3)
C47 C48 1.389(3)
C47 C51 1.506(3)
C48 C49 1.370(3)
B1 F3 1.366(3)
B1 F2 1.367(3)
B1 F1 1.374(3)
B1 F4 1.385(4)
